data_1568010
loop_
_publ_author_name
'Liu, Wei-Chun'
'Gabba\"i, Fran\,cois P.'

_publ_section_title
;
 Placing gold on a \p+-surface: ligand design and impact on reactivity
;
_journal_issue 2
_journal_name_full 'Chemical Science'
_journal_page_first 277
_journal_page_last 283
_journal_paper_doi 10.1039/D2SC05574K
_journal_volume 14
_journal_year 2023
_chemical_formula_moiety 'C36 H26 Au B Cl O P'
_chemical_formula_sum 'C36 H26 Au B Cl O P'
_chemical_formula_weight 748.76
_space_group_crystal_system triclinic
_space_group_IT_number 2
_space_group_name_Hall '-P 1'
_space_group_name_H-M_alt 'P -1'
_atom_sites_solution_hydrogens mixed
_atom_sites_solution_primary iterative
_audit_creation_date 2021-11-08
_audit_creation_method
;
Olex2 1.3
(compiled 2020.11.12 svn.r5f609507 for OlexSys, GUI svn.r6272)
;
_audit_update_record
;
2022-07-18 deposited with the CCDC.	2022-11-22 downloaded from the CCDC.
;
_cell_angle_alpha 79.0750(10)
_cell_angle_beta 70.5490(10)
_cell_angle_gamma 74.2160(10)
_cell_formula_units_Z 2
_cell_length_a 10.4379(3)
_cell_length_b 12.0326(4)
_cell_length_c 12.5622(4)
_cell_measurement_reflns_used 9718
_cell_measurement_temperature 110.0
_cell_measurement_theta_max 30.07
_cell_measurement_theta_min 2.31
_cell_volume 1423.07(8)
_computing_cell_refinement 'SAINT V8.38A (Bruker, 2018)'
_computing_data_reduction 'SAINT V8.38A (Bruker, 2018)'
_computing_molecular_graphics 'Olex2 1.3 (Dolomanov et al., 2009)'
_computing_publication_material 'Olex2 1.3 (Dolomanov et al., 2009)'
_computing_structure_refinement 'SHELXL 2018/3 (Sheldrick, 2015)'
_computing_structure_solution 'olex2.solve 1.3 (Bourhis et al., 2015)'
_diffrn_ambient_temperature 110.0
_diffrn_detector 'Bruker APEX2 area detector'
_diffrn_detector_area_resol_mean 7.9
_diffrn_detector_type 'CCD area detector'
_diffrn_measured_fraction_theta_full 0.997
_diffrn_measured_fraction_theta_max 0.998
_diffrn_measurement_device 'three-circle diffractometer'
_diffrn_measurement_device_type 'Bruker APEX-II CCD'
_diffrn_measurement_method '\f and \w scans'
_diffrn_radiation_monochromator 'mirror optics'
_diffrn_radiation_probe x-ray
_diffrn_radiation_type MoK\a
_diffrn_radiation_wavelength 0.71073
_diffrn_reflns_av_R_equivalents 0.0380
_diffrn_reflns_av_unetI/netI 0.0170
_diffrn_reflns_Laue_measured_fraction_full 0.997
_diffrn_reflns_Laue_measured_fraction_max 0.998
_diffrn_reflns_limit_h_max 14
_diffrn_reflns_limit_h_min -14
_diffrn_reflns_limit_k_max 16
_diffrn_reflns_limit_k_min -16
_diffrn_reflns_limit_l_max 16
_diffrn_reflns_limit_l_min -16
_diffrn_reflns_number 80843
_diffrn_reflns_point_group_measured_fraction_full 0.997
_diffrn_reflns_point_group_measured_fraction_max 0.998
_diffrn_reflns_theta_full 25.242
_diffrn_reflns_theta_max 28.699
_diffrn_reflns_theta_min 1.729
_diffrn_source 'microfocus sealed X-ray tube'
_diffrn_source_current 1.0
_diffrn_source_power 0.05
_diffrn_source_type 'Incoatec I\ms'
_diffrn_source_voltage 50.0
_diffrn_standards_number 0
_exptl_absorpt_coefficient_mu 5.349
_exptl_absorpt_correction_T_max 0.7460
_exptl_absorpt_correction_T_min 0.4010
_exptl_absorpt_correction_type multi-scan
_exptl_absorpt_process_details
;
SADABS-2016/2 (Bruker,2016/2) was used for absorption correction.
wR2(int) was 0.1129 before and 0.0507 after correction.
The Ratio of minimum to maximum transmission is 0.5375.
The \l/2 correction factor is Not present.
;
_exptl_crystal_colour colourless
_exptl_crystal_colour_primary colourless
_exptl_crystal_density_diffrn 1.747
_exptl_crystal_description block
_exptl_crystal_F_000 732
_exptl_crystal_size_max 0.398
_exptl_crystal_size_mid 0.278
_exptl_crystal_size_min 0.132
_refine_diff_density_max 0.643
_refine_diff_density_min -0.598
_refine_diff_density_rms 0.069
_refine_ls_extinction_method none
_refine_ls_goodness_of_fit_ref 1.090
_refine_ls_hydrogen_treatment mixed
_refine_ls_matrix_type full
_refine_ls_number_parameters 386
_refine_ls_number_reflns 7329
_refine_ls_number_restraints 0
_refine_ls_restrained_S_all 1.090
_refine_ls_R_factor_all 0.0153
_refine_ls_R_factor_gt 0.0140
_refine_ls_shift/su_max 0.002
_refine_ls_shift/su_mean 0.000
_refine_ls_structure_factor_coef Fsqd
_refine_ls_weighting_details 'w=1/[\s^2^(Fo^2^)+(0.0091P)^2^+1.1947P] where P=(Fo^2^+2Fc^2^)/3'
_refine_ls_weighting_scheme calc
_refine_ls_wR_factor_gt 0.0326
_refine_ls_wR_factor_ref 0.0330
_reflns_Friedel_coverage 0.000
_reflns_number_gt 7068
_reflns_number_total 7329
_reflns_threshold_expression 'I > 2\s(I)'
_cod_data_source_file d2sc05574k2.cif
_cod_data_source_block wcl_211108_1_0m_a
_cod_depositor_comments 'Adding full bibliography for 1568005--1568011.cif.'
_cod_database_code 1568010
_shelx_shelxl_version_number 2018/3
_shelx_space_group_comment
;
The symmetry employed for this shelxl refinement is uniquely defined
by the following loop, which should always be used as a source of
symmetry information in preference to the above space-group names.
They are only intended as comments.
;
_shelx_estimated_absorpt_t_max 0.539
_shelx_estimated_absorpt_t_min 0.225
_olex2_refinement_description
;
1. Fixed Uiso
 At 1.2 times of:
  All C(H) groups
2.a Aromatic/amide H refined with riding coordinates:
 C1(H1), C2(H2), C3(H3), C4(H4), C5(H5), C6(H6), C7(H7), C8(H8), C14(H14),
 C15(H15), C18(H18), C19(H19), C26(H26), C27(H27), C28(H28), C29(H29), C30(H30),
  C32(H32), C33(H33), C34(H34), C35(H35), C36(H36)
;
_olex2_submission_special_instructions 'No special instructions were received'

loop_
_space_group_symop_operation_xyz
'x, y, z'
'-x, -y, -z'

loop_
_atom_site_label
_atom_site_type_symbol
_atom_site_fract_x
_atom_site_fract_y
_atom_site_fract_z
_atom_site_U_iso_or_equiv
_atom_site_adp_type
_atom_site_occupancy
_atom_site_site_symmetry_order
_atom_site_calc_flag
_atom_site_refinement_flags_posn
_atom_site_refinement_flags_adp
_atom_site_refinement_flags_occupancy
_atom_site_disorder_assembly
_atom_site_disorder_group
Au1 Au 0.55352(2) 0.76263(2) 0.24674(2) 0.01423(2) Uani 1 1 d . . . . .
Cl1 Cl 0.78506(4) 0.74925(4) 0.14734(4) 0.02208(9) Uani 1 1 d . . . . .
P1 P 0.33232(4) 0.82067(4) 0.35112(4) 0.01287(8) Uani 1 1 d . . . . .
O1 O 0.56398(14) 0.69168(12) -0.03940(11) 0.0241(3) Uani 1 1 d . . . . .
C1 C 0.66517(19) 0.46272(17) 0.17592(17) 0.0242(4) Uani 1 1 d . . . . .
H1 H 0.630591 0.431517 0.252514 0.029 Uiso 1 1 calc R U . . .
C2 C 0.8010(2) 0.41759(18) 0.1152(2) 0.0304(4) Uani 1 1 d . . . . .
H2 H 0.858774 0.356636 0.149736 0.036 Uiso 1 1 calc R U . . .
C3 C 0.8527(2) 0.4628(2) 0.00208(19) 0.0322(5) Uani 1 1 d . . . . .
H3 H 0.944684 0.429762 -0.041238 0.039 Uiso 1 1 calc R U . . .
C4 C 0.7719(2) 0.55415(19) -0.04688(17) 0.0268(4) Uani 1 1 d . . . . .
H4 H 0.808651 0.586817 -0.122525 0.032 Uiso 1 1 calc R U . . .
C5 C 0.3659(2) 0.82628(18) -0.06398(16) 0.0279(4) Uani 1 1 d . . . . .
H5 H 0.423411 0.855816 -0.133728 0.033 Uiso 1 1 calc R U . . .
C6 C 0.2244(2) 0.87139(18) -0.03105(17) 0.0295(4) Uani 1 1 d . . . . .
H6 H 0.183937 0.932300 -0.078381 0.035 Uiso 1 1 calc R U . . .
C7 C 0.1396(2) 0.82813(17) 0.07179(17) 0.0248(4) Uani 1 1 d . . . . .
H7 H 0.041221 0.856380 0.092548 0.030 Uiso 1 1 calc R U . . .
C8 C 0.20016(19) 0.74399(15) 0.14280(15) 0.0196(3) Uani 1 1 d . . . . .
H8 H 0.142143 0.717186 0.213723 0.023 Uiso 1 1 calc R U . . .
C9 C 0.57565(18) 0.55369(15) 0.12823(15) 0.0182(3) Uani 1 1 d . . . . .
C10 C 0.63466(19) 0.59843(16) 0.01621(15) 0.0196(3) Uani 1 1 d . . . . .
C11 C 0.34527(18) 0.69629(15) 0.11386(14) 0.0162(3) Uani 1 1 d . . . . .
C12 C 0.4241(2) 0.73663(16) 0.00608(15) 0.0203(4) Uani 1 1 d . . . . .
C13 C 0.34360(17) 0.54518(14) 0.30714(14) 0.0144(3) Uani 1 1 d . . . . .
C14 C 0.35343(18) 0.42701(15) 0.30799(14) 0.0164(3) Uani 1 1 d . . . . .
H14 H 0.413321 0.390993 0.242390 0.020 Uiso 1 1 calc R U . . .
C15 C 0.28098(18) 0.35686(14) 0.39908(15) 0.0166(3) Uani 1 1 d . . . . .
H15 H 0.291424 0.276927 0.394008 0.020 Uiso 1 1 calc R U . . .
C16 C 0.19529(17) 0.40707(14) 0.49490(14) 0.0148(3) Uani 1 1 d . . . . .
C17 C 0.08296(17) 0.56485(15) 0.59880(14) 0.0149(3) Uani 1 1 d . . . . .
C18 C 0.05034(18) 0.68016(15) 0.61369(14) 0.0171(3) Uani 1 1 d . . . . .
H18 H -0.020646 0.709559 0.678549 0.021 Uiso 1 1 calc R U . . .
C19 C 0.12546(18) 0.75382(15) 0.52974(15) 0.0167(3) Uani 1 1 d . . . . .
H19 H 0.105880 0.833186 0.541466 0.020 Uiso 1 1 calc R U . . .
C20 C 0.22667(17) 0.71724(14) 0.43060(14) 0.0140(3) Uani 1 1 d . . . . .
C21 C 0.25425(16) 0.59858(14) 0.40757(14) 0.0127(3) Uani 1 1 d . . . . .
C22 C 0.18155(17) 0.52653(14) 0.49717(14) 0.0137(3) Uani 1 1 d . . . . .
C23 C 0.10394(19) 0.35821(15) 0.60467(15) 0.0171(3) Uani 1 1 d . . . . .
H23A H 0.161(2) 0.301(2) 0.6442(19) 0.025(6) Uiso 1 1 d . . . . .
H23B H 0.038(2) 0.327(2) 0.5916(19) 0.025(6) Uiso 1 1 d . . . . .
C24 C 0.02933(19) 0.46380(15) 0.67445(15) 0.0172(3) Uani 1 1 d . . . . .
H24A H -0.074(2) 0.4806(18) 0.6906(18) 0.018(5) Uiso 1 1 d . . . . .
H24B H 0.050(2) 0.4533(19) 0.7441(19) 0.021(5) Uiso 1 1 d . . . . .
C25 C 0.33959(17) 0.88927(15) 0.46602(14) 0.0155(3) Uani 1 1 d . . . . .
C26 C 0.3998(2) 0.81751(17) 0.54641(17) 0.0239(4) Uani 1 1 d . . . . .
H26 H 0.437191 0.737211 0.538141 0.029 Uiso 1 1 calc R U . . .
C27 C 0.4053(2) 0.86251(18) 0.63768(17) 0.0265(4) Uani 1 1 d . . . . .
H27 H 0.443777 0.812758 0.693113 0.032 Uiso 1 1 calc R U . . .
C28 C 0.3544(2) 0.98066(18) 0.64853(17) 0.0249(4) Uani 1 1 d . . . . .
H28 H 0.358800 1.011969 0.710865 0.030 Uiso 1 1 calc R U . . .
C29 C 0.2978(2) 1.05171(17) 0.56848(17) 0.0293(4) Uani 1 1 d . . . . .
H29 H 0.264318 1.132565 0.575272 0.035 Uiso 1 1 calc R U . . .
C30 C 0.2886(2) 1.00665(16) 0.47701(16) 0.0234(4) Uani 1 1 d . . . . .
H30 H 0.247727 1.056344 0.422890 0.028 Uiso 1 1 calc R U . . .
C31 C 0.23529(18) 0.93569(14) 0.27289(15) 0.0164(3) Uani 1 1 d . . . . .
C32 C 0.3104(2) 0.99836(16) 0.17862(16) 0.0210(4) Uani 1 1 d . . . . .
H32 H 0.409502 0.978242 0.155844 0.025 Uiso 1 1 calc R U . . .
C33 C 0.2414(2) 1.08986(17) 0.11797(17) 0.0267(4) Uani 1 1 d . . . . .
H33 H 0.293171 1.132808 0.054573 0.032 Uiso 1 1 calc R U . . .
C34 C 0.0963(2) 1.11859(17) 0.15016(17) 0.0262(4) Uani 1 1 d . . . . .
H34 H 0.048977 1.180087 0.107771 0.031 Uiso 1 1 calc R U . . .
C35 C 0.0212(2) 1.05756(17) 0.24388(17) 0.0246(4) Uani 1 1 d . . . . .
H35 H -0.077839 1.078140 0.266296 0.030 Uiso 1 1 calc R U . . .
C36 C 0.08957(19) 0.96609(16) 0.30573(16) 0.0210(4) Uani 1 1 d . . . . .
H36 H 0.037286 0.924500 0.370032 0.025 Uiso 1 1 calc R U . . .
B1 B 0.4208(2) 0.60400(16) 0.18870(16) 0.0150(3) Uani 1 1 d . . . . .

loop_
_atom_site_aniso_label
_atom_site_aniso_U_11
_atom_site_aniso_U_22
_atom_site_aniso_U_33
_atom_site_aniso_U_23
_atom_site_aniso_U_13
_atom_site_aniso_U_12
Au1 0.01286(3) 0.01647(3) 0.01203(3) -0.00164(2) -0.00234(2) -0.00282(2)
Cl1 0.01400(18) 0.0322(2) 0.0174(2) -0.00091(17) -0.00257(15) -0.00488(16)
P1 0.01340(18) 0.01176(18) 0.01274(19) -0.00165(15) -0.00230(15) -0.00345(15)
O1 0.0259(7) 0.0305(7) 0.0127(6) -0.0026(5) 0.0014(5) -0.0098(6)
C1 0.0196(9) 0.0220(9) 0.0265(10) -0.0052(8) -0.0017(7) -0.0019(7)
C2 0.0187(9) 0.0274(10) 0.0401(12) -0.0110(9) -0.0039(8) 0.0018(8)
C3 0.0176(9) 0.0407(12) 0.0355(12) -0.0216(10) 0.0040(8) -0.0052(8)
C4 0.0214(9) 0.0373(11) 0.0196(9) -0.0140(8) 0.0054(7) -0.0103(8)
C5 0.0410(12) 0.0296(10) 0.0132(8) 0.0020(7) -0.0076(8) -0.0117(9)
C6 0.0437(12) 0.0268(10) 0.0214(10) 0.0001(8) -0.0178(9) -0.0047(9)
C7 0.0276(10) 0.0229(9) 0.0271(10) -0.0043(8) -0.0143(8) -0.0021(8)
C8 0.0229(9) 0.0182(8) 0.0178(8) -0.0024(7) -0.0054(7) -0.0055(7)
C9 0.0177(8) 0.0189(8) 0.0165(8) -0.0061(6) 0.0001(6) -0.0054(7)
C10 0.0194(8) 0.0233(9) 0.0158(8) -0.0087(7) 0.0007(7) -0.0073(7)
C11 0.0191(8) 0.0172(8) 0.0134(8) -0.0051(6) -0.0035(6) -0.0052(6)
C12 0.0262(9) 0.0218(9) 0.0141(8) -0.0040(7) -0.0041(7) -0.0086(7)
C13 0.0134(7) 0.0142(7) 0.0134(7) -0.0022(6) -0.0019(6) -0.0018(6)
C14 0.0167(8) 0.0155(8) 0.0135(8) -0.0043(6) -0.0007(6) -0.0009(6)
C15 0.0187(8) 0.0108(7) 0.0180(8) -0.0018(6) -0.0036(7) -0.0019(6)
C16 0.0151(7) 0.0132(7) 0.0146(8) 0.0006(6) -0.0042(6) -0.0025(6)
C17 0.0153(7) 0.0180(8) 0.0112(7) -0.0008(6) -0.0029(6) -0.0054(6)
C18 0.0170(8) 0.0190(8) 0.0127(8) -0.0062(6) 0.0017(6) -0.0044(6)
C19 0.0186(8) 0.0132(7) 0.0171(8) -0.0048(6) -0.0016(6) -0.0042(6)
C20 0.0148(7) 0.0139(7) 0.0133(7) -0.0019(6) -0.0027(6) -0.0048(6)
C21 0.0122(7) 0.0131(7) 0.0124(7) -0.0025(6) -0.0025(6) -0.0026(6)
C22 0.0145(7) 0.0143(7) 0.0118(7) -0.0016(6) -0.0037(6) -0.0025(6)
C23 0.0203(8) 0.0141(8) 0.0142(8) 0.0012(6) -0.0029(7) -0.0040(7)
C24 0.0206(8) 0.0155(8) 0.0118(8) 0.0006(6) -0.0014(6) -0.0037(6)
C25 0.0143(7) 0.0163(8) 0.0156(8) -0.0035(6) -0.0013(6) -0.0060(6)
C26 0.0264(9) 0.0201(9) 0.0267(10) -0.0089(7) -0.0125(8) 0.0026(7)
C27 0.0265(10) 0.0303(10) 0.0240(10) -0.0089(8) -0.0123(8) 0.0015(8)
C28 0.0269(9) 0.0304(10) 0.0203(9) -0.0107(8) -0.0027(7) -0.0113(8)
C29 0.0460(12) 0.0151(9) 0.0252(10) -0.0076(7) -0.0047(9) -0.0079(8)
C30 0.0351(10) 0.0148(8) 0.0192(9) -0.0018(7) -0.0067(8) -0.0058(7)
C31 0.0189(8) 0.0138(8) 0.0168(8) -0.0023(6) -0.0064(7) -0.0025(6)
C32 0.0216(8) 0.0205(9) 0.0201(9) 0.0023(7) -0.0071(7) -0.0054(7)
C33 0.0332(10) 0.0223(9) 0.0225(9) 0.0047(7) -0.0091(8) -0.0070(8)
C34 0.0344(10) 0.0195(9) 0.0233(9) -0.0038(7) -0.0142(8) 0.0044(8)
C35 0.0211(9) 0.0254(9) 0.0253(10) -0.0090(8) -0.0088(8) 0.0047(7)
C36 0.0199(8) 0.0218(9) 0.0192(9) -0.0040(7) -0.0042(7) -0.0021(7)
B1 0.0172(8) 0.0137(8) 0.0129(8) -0.0051(7) -0.0001(7) -0.0042(7)

loop_
_atom_type_symbol
_atom_type_description
_atom_type_scat_dispersion_real
_atom_type_scat_dispersion_imag
_atom_type_scat_source
C C 0.0033 0.0016 'International Tables Vol C Tables 4.2.6.8 and 6.1.1.4'
H H 0.0000 0.0000 'International Tables Vol C Tables 4.2.6.8 and 6.1.1.4'
Au Au -2.0133 8.8022 'International Tables Vol C Tables 4.2.6.8 and 6.1.1.4'
B B 0.0013 0.0007 'International Tables Vol C Tables 4.2.6.8 and 6.1.1.4'
Cl Cl 0.1484 0.1585 'International Tables Vol C Tables 4.2.6.8 and 6.1.1.4'
O O 0.0106 0.0060 'International Tables Vol C Tables 4.2.6.8 and 6.1.1.4'
P P 0.1023 0.0942 'International Tables Vol C Tables 4.2.6.8 and 6.1.1.4'

loop_
_geom_angle_atom_site_label_1
_geom_angle_atom_site_label_2
_geom_angle_atom_site_label_3
_geom_angle
_geom_angle_site_symmetry_1
_geom_angle_site_symmetry_3
_geom_angle_publ_flag
P1 Au1 Cl1 165.018(16) . . ?
C20 P1 Au1 121.67(6) . . ?
C20 P1 C25 100.99(8) . . ?
C25 P1 Au1 105.80(5) . . ?
C31 P1 Au1 111.44(6) . . ?
C31 P1 C20 110.24(8) . . ?
C31 P1 C25 104.67(8) . . ?
C12 O1 C10 121.32(14) . . ?
C2 C1 H1 118.8 . . ?
C2 C1 C9 122.37(19) . . ?
C9 C1 H1 118.8 . . ?
C1 C2 H2 120.4 . . ?
C1 C2 C3 119.2(2) . . ?
C3 C2 H2 120.4 . . ?
C2 C3 H3 119.6 . . ?
C4 C3 C2 120.74(18) . . ?
C4 C3 H3 119.6 . . ?
C3 C4 H4 120.5 . . ?
C3 C4 C10 119.00(19) . . ?
C10 C4 H4 120.5 . . ?
C6 C5 H5 120.3 . . ?
C6 C5 C12 119.33(18) . . ?
C12 C5 H5 120.3 . . ?
C5 C6 H6 119.8 . . ?
C5 C6 C7 120.38(19) . . ?
C7 C6 H6 119.8 . . ?
C6 C7 H7 120.3 . . ?
C8 C7 C6 119.35(19) . . ?
C8 C7 H7 120.3 . . ?
C7 C8 H8 118.8 . . ?
C7 C8 C11 122.41(17) . . ?
C11 C8 H8 118.8 . . ?
C1 C9 B1 125.22(16) . . ?
C10 C9 C1 115.89(16) . . ?
C10 C9 B1 118.88(16) . . ?
O1 C10 C4 114.40(16) . . ?
O1 C10 C9 122.85(16) . . ?
C4 C10 C9 122.71(18) . . ?
C8 C11 B1 125.57(16) . . ?
C12 C11 C8 115.79(16) . . ?
C12 C11 B1 118.63(16) . . ?
O1 C12 C5 114.35(16) . . ?
O1 C12 C11 123.22(16) . . ?
C5 C12 C11 122.43(18) . . ?
C14 C13 C21 117.13(15) . . ?
C14 C13 B1 113.53(14) . . ?
C21 C13 B1 128.95(15) . . ?
C13 C14 H14 117.5 . . ?
C13 C14 C15 124.94(16) . . ?
C15 C14 H14 117.5 . . ?
C14 C15 H15 120.8 . . ?
C16 C15 C14 118.33(15) . . ?
C16 C15 H15 120.8 . . ?
C15 C16 C22 118.53(15) . . ?
C15 C16 C23 131.64(15) . . ?
C22 C16 C23 109.81(14) . . ?
C18 C17 C22 119.15(15) . . ?
C18 C17 C24 130.95(15) . . ?
C22 C17 C24 109.89(14) . . ?
C17 C18 H18 121.1 . . ?
C17 C18 C19 117.86(15) . . ?
C19 C18 H18 121.1 . . ?
C18 C19 H19 118.0 . . ?
C20 C19 C18 123.92(16) . . ?
C20 C19 H19 118.0 . . ?
C19 C20 P1 114.94(12) . . ?
C19 C20 C21 119.45(15) . . ?
C21 C20 P1 124.91(12) . . ?
C13 C21 C20 128.89(15) . . ?
C22 C21 C13 116.76(14) . . ?
C22 C21 C20 114.35(14) . . ?
C16 C22 C17 110.78(15) . . ?
C16 C22 C21 124.28(15) . . ?
C17 C22 C21 124.91(15) . . ?
C16 C23 H23A 109.5(14) . . ?
C16 C23 H23B 111.2(14) . . ?
C16 C23 C24 104.75(13) . . ?
H23A C23 H23B 111.4(19) . . ?
C24 C23 H23A 109.6(14) . . ?
C24 C23 H23B 110.1(14) . . ?
C17 C24 C23 104.70(13) . . ?
C17 C24 H24A 108.8(12) . . ?
C17 C24 H24B 110.3(13) . . ?
C23 C24 H24A 111.8(12) . . ?
C23 C24 H24B 112.7(13) . . ?
H24A C24 H24B 108.5(18) . . ?
C26 C25 P1 117.15(13) . . ?
C30 C25 P1 123.43(14) . . ?
C30 C25 C26 119.41(17) . . ?
C25 C26 H26 119.8 . . ?
C27 C26 C25 120.49(18) . . ?
C27 C26 H26 119.8 . . ?
C26 C27 H27 120.0 . . ?
C26 C27 C28 120.06(18) . . ?
C28 C27 H27 120.0 . . ?
C27 C28 H28 120.2 . . ?
C29 C28 C27 119.54(18) . . ?
C29 C28 H28 120.2 . . ?
C28 C29 H29 119.5 . . ?
C28 C29 C30 120.93(18) . . ?
C30 C29 H29 119.5 . . ?
C25 C30 C29 119.53(18) . . ?
C25 C30 H30 120.2 . . ?
C29 C30 H30 120.2 . . ?
C32 C31 P1 118.06(13) . . ?
C32 C31 C36 119.30(16) . . ?
C36 C31 P1 122.61(14) . . ?
C31 C32 H32 119.8 . . ?
C33 C32 C31 120.47(18) . . ?
C33 C32 H32 119.8 . . ?
C32 C33 H33 120.0 . . ?
C32 C33 C34 119.93(18) . . ?
C34 C33 H33 120.0 . . ?
C33 C34 H34 120.0 . . ?
C35 C34 C33 119.94(18) . . ?
C35 C34 H34 120.0 . . ?
C34 C35 H35 119.7 . . ?
C34 C35 C36 120.53(18) . . ?
C36 C35 H35 119.7 . . ?
C31 C36 H36 120.1 . . ?
C35 C36 C31 119.82(17) . . ?
C35 C36 H36 120.1 . . ?
C9 B1 C13 120.91(15) . . ?
C11 B1 C9 114.24(15) . . ?
C11 B1 C13 123.64(15) . . ?

loop_
_geom_bond_atom_site_label_1
_geom_bond_atom_site_label_2
_geom_bond_distance
_geom_bond_site_symmetry_2
_geom_bond_publ_flag
Au1 Cl1 2.2980(4) . ?
Au1 P1 2.2341(4) . ?
P1 C20 1.8178(17) . ?
P1 C25 1.8246(17) . ?
P1 C31 1.8144(17) . ?
O1 C10 1.374(2) . ?
O1 C12 1.372(2) . ?
C1 H1 0.9500 . ?
C1 C2 1.380(3) . ?
C1 C9 1.414(3) . ?
C2 H2 0.9500 . ?
C2 C3 1.401(3) . ?
C3 H3 0.9500 . ?
C3 C4 1.373(3) . ?
C4 H4 0.9500 . ?
C4 C10 1.397(2) . ?
C5 H5 0.9500 . ?
C5 C6 1.374(3) . ?
C5 C12 1.396(3) . ?
C6 H6 0.9500 . ?
C6 C7 1.399(3) . ?
C7 H7 0.9500 . ?
C7 C8 1.381(3) . ?
C8 H8 0.9500 . ?
C8 C11 1.412(2) . ?
C9 C10 1.402(2) . ?
C9 B1 1.543(2) . ?
C11 C12 1.404(2) . ?
C11 B1 1.536(3) . ?
C13 C14 1.396(2) . ?
C13 C21 1.439(2) . ?
C13 B1 1.574(2) . ?
C14 H14 0.9500 . ?
C14 C15 1.414(2) . ?
C15 H15 0.9500 . ?
C15 C16 1.371(2) . ?
C16 C22 1.410(2) . ?
C16 C23 1.509(2) . ?
C17 C18 1.369(2) . ?
C17 C22 1.411(2) . ?
C17 C24 1.508(2) . ?
C18 H18 0.9500 . ?
C18 C19 1.409(2) . ?
C19 H19 0.9500 . ?
C19 C20 1.393(2) . ?
C20 C21 1.443(2) . ?
C21 C22 1.419(2) . ?
C23 H23A 0.96(2) . ?
C23 H23B 0.93(2) . ?
C23 C24 1.555(2) . ?
C24 H24A 0.99(2) . ?
C24 H24B 0.95(2) . ?
C25 C26 1.399(3) . ?
C25 C30 1.383(2) . ?
C26 H26 0.9500 . ?
C26 C27 1.381(3) . ?
C27 H27 0.9500 . ?
C27 C28 1.392(3) . ?
C28 H28 0.9500 . ?
C28 C29 1.373(3) . ?
C29 H29 0.9500 . ?
C29 C30 1.400(3) . ?
C30 H30 0.9500 . ?
C31 C32 1.397(2) . ?
C31 C36 1.398(2) . ?
C32 H32 0.9500 . ?
C32 C33 1.388(3) . ?
C33 H33 0.9500 . ?
C33 C34 1.392(3) . ?
C34 H34 0.9500 . ?
C34 C35 1.382(3) . ?
C35 H35 0.9500 . ?
C35 C36 1.394(3) . ?
C36 H36 0.9500 . ?

loop_
_geom_torsion_atom_site_label_1
_geom_torsion_atom_site_label_2
_geom_torsion_atom_site_label_3
_geom_torsion_atom_site_label_4
_geom_torsion
_geom_torsion_site_symmetry_1
_geom_torsion_site_symmetry_2
_geom_torsion_site_symmetry_3
_geom_torsion_site_symmetry_4
_geom_torsion_publ_flag
Au1 P1 C20 C19 149.52(11) . . . . ?
Au1 P1 C20 C21 -20.80(17) . . . . ?
Au1 P1 C25 C26 -67.15(14) . . . . ?
Au1 P1 C25 C30 113.13(15) . . . . ?
Au1 P1 C31 C32 -19.59(16) . . . . ?
Au1 P1 C31 C36 162.73(13) . . . . ?
P1 C20 C21 C13 -16.4(3) . . . . ?
P1 C20 C21 C22 164.04(12) . . . . ?
P1 C25 C26 C27 -178.06(16) . . . . ?
P1 C25 C30 C29 179.55(15) . . . . ?
P1 C31 C32 C33 -177.81(15) . . . . ?
P1 C31 C36 C35 178.13(14) . . . . ?
C1 C2 C3 C4 2.8(3) . . . . ?
C1 C9 C10 O1 -175.76(17) . . . . ?
C1 C9 C10 C4 2.1(3) . . . . ?
C1 C9 B1 C11 -175.65(17) . . . . ?
C1 C9 B1 C13 -7.8(3) . . . . ?
C2 C1 C9 C10 -2.1(3) . . . . ?
C2 C1 C9 B1 176.63(19) . . . . ?
C2 C3 C4 C10 -2.8(3) . . . . ?
C3 C4 C10 O1 178.33(18) . . . . ?
C3 C4 C10 C9 0.3(3) . . . . ?
C5 C6 C7 C8 3.5(3) . . . . ?
C6 C5 C12 O1 174.76(18) . . . . ?
C6 C5 C12 C11 -5.1(3) . . . . ?
C6 C7 C8 C11 -2.3(3) . . . . ?
C7 C8 C11 C12 -2.3(3) . . . . ?
C7 C8 C11 B1 179.03(17) . . . . ?
C8 C11 C12 O1 -173.81(16) . . . . ?
C8 C11 C12 C5 6.1(3) . . . . ?
C8 C11 B1 C9 170.69(16) . . . . ?
C8 C11 B1 C13 3.2(3) . . . . ?
C9 C1 C2 C3 -0.3(3) . . . . ?
C10 O1 C12 C5 -176.07(16) . . . . ?
C10 O1 C12 C11 3.8(3) . . . . ?
C10 C9 B1 C11 3.1(2) . . . . ?
C10 C9 B1 C13 170.96(16) . . . . ?
C12 O1 C10 C4 172.65(16) . . . . ?
C12 O1 C10 C9 -9.3(3) . . . . ?
C12 C5 C6 C7 0.2(3) . . . . ?
C12 C11 B1 C9 -7.9(2) . . . . ?
C12 C11 B1 C13 -175.45(16) . . . . ?
C13 C14 C15 C16 -0.7(3) . . . . ?
C13 C21 C22 C16 2.2(2) . . . . ?
C13 C21 C22 C17 -175.77(16) . . . . ?
C14 C13 C21 C20 178.84(16) . . . . ?
C14 C13 C21 C22 -1.6(2) . . . . ?
C14 C13 B1 C9 -53.8(2) . . . . ?
C14 C13 B1 C11 112.97(18) . . . . ?
C14 C15 C16 C22 1.2(2) . . . . ?
C14 C15 C16 C23 179.37(17) . . . . ?
C15 C16 C22 C17 176.21(15) . . . . ?
C15 C16 C22 C21 -2.0(3) . . . . ?
C15 C16 C23 C24 -177.22(18) . . . . ?
C16 C23 C24 C17 0.43(18) . . . . ?
C17 C18 C19 C20 2.7(3) . . . . ?
C18 C17 C22 C16 -176.68(16) . . . . ?
C18 C17 C22 C21 1.5(3) . . . . ?
C18 C17 C24 C23 177.41(18) . . . . ?
C18 C19 C20 P1 -167.95(14) . . . . ?
C18 C19 C20 C21 2.9(3) . . . . ?
C19 C20 C21 C13 173.73(17) . . . . ?
C19 C20 C21 C22 -5.9(2) . . . . ?
C20 P1 C25 C26 60.49(15) . . . . ?
C20 P1 C25 C30 -119.23(16) . . . . ?
C20 P1 C31 C32 -157.84(14) . . . . ?
C20 P1 C31 C36 24.49(18) . . . . ?
C20 C21 C22 C16 -178.14(15) . . . . ?
C20 C21 C22 C17 3.9(2) . . . . ?
C21 C13 C14 C15 0.9(3) . . . . ?
C21 C13 B1 C9 133.72(18) . . . . ?
C21 C13 B1 C11 -59.6(3) . . . . ?
C22 C16 C23 C24 1.11(19) . . . . ?
C22 C17 C18 C19 -4.8(3) . . . . ?
C22 C17 C24 C23 -1.85(19) . . . . ?
C23 C16 C22 C17 -2.4(2) . . . . ?
C23 C16 C22 C21 179.40(15) . . . . ?
C24 C17 C18 C19 176.00(17) . . . . ?
C24 C17 C22 C16 2.7(2) . . . . ?
C24 C17 C22 C21 -179.12(16) . . . . ?
C25 P1 C20 C19 33.06(15) . . . . ?
C25 P1 C20 C21 -137.26(15) . . . . ?
C25 P1 C31 C32 94.31(15) . . . . ?
C25 P1 C31 C36 -83.37(16) . . . . ?
C25 C26 C27 C28 -1.9(3) . . . . ?
C26 C25 C30 C29 -0.2(3) . . . . ?
C26 C27 C28 C29 0.6(3) . . . . ?
C27 C28 C29 C30 0.9(3) . . . . ?
C28 C29 C30 C25 -1.1(3) . . . . ?
C30 C25 C26 C27 1.7(3) . . . . ?
C31 P1 C20 C19 -77.22(15) . . . . ?
C31 P1 C20 C21 112.46(15) . . . . ?
C31 P1 C25 C26 175.02(14) . . . . ?
C31 P1 C25 C30 -4.70(17) . . . . ?
C31 C32 C33 C34 -0.9(3) . . . . ?
C32 C31 C36 C35 0.5(3) . . . . ?
C32 C33 C34 C35 1.4(3) . . . . ?
C33 C34 C35 C36 -0.9(3) . . . . ?
C34 C35 C36 C31 0.0(3) . . . . ?
C36 C31 C32 C33 -0.1(3) . . . . ?
B1 C9 C10 O1 5.4(3) . . . . ?
B1 C9 C10 C4 -176.71(17) . . . . ?
B1 C11 C12 O1 5.0(3) . . . . ?
B1 C11 C12 C5 -175.17(17) . . . . ?
B1 C13 C14 C15 -172.55(16) . . . . ?
B1 C13 C21 C20 -8.9(3) . . . . ?
B1 C13 C21 C22 170.74(16) . . . . ?
